data_7012398
loop_
_publ_author_name
'Wang, Jun'
'Gardiner, Michael G.'
'Peacock, Evan J.'
'Skelton, Brian W.'
'White, Allan H.'

_publ_section_title
;
 Structural control of metalloporphyrinogens by macrocycle
 modification: steric blocking of the macrocyclic cavity through
 trans-N,N'-dimethylation
;
_journal_issue 2
_journal_name_full 'Dalton Transactions'
_journal_page_first 161
_journal_paper_doi 10.1039/b210600k
_journal_year 2003
_chemical_formula_sum 'C48 H80 K2 N6 O2'
_chemical_formula_weight 851.4
_space_group_IT_number 2
_symmetry_cell_setting triclinic
_symmetry_space_group_name_Hall '-P 1'
_symmetry_space_group_name_H-M 'P -1'
_audit_creation_date 01-11-11
_audit_creation_method Xtal3.6
_cell_angle_alpha 80.359(4)
_cell_angle_beta 80.055(4)
_cell_angle_gamma 68.724(4)
_cell_formula_units_Z 2
_cell_length_a 12.194(3)
_cell_length_b 12.608(3)
_cell_length_c 17.834(5)
_cell_measurement_reflns_used 5105
_cell_measurement_temperature 150
_cell_measurement_theta_max 17.5
_cell_measurement_theta_min 1.1
_cell_volume 2500.1(11)
_computing_cell_refinement 'Siemens SAINT (Siemens, 1995)'
_computing_data_collection 'Siemens SMART (Siemens, 1995)'
_computing_data_reduction 'xtal ADDREF SORTRF'
_computing_molecular_graphics xtal
_computing_publication_material 'xtal BONDLA CIFIO'
_computing_structure_refinement 'xtal CRYLSQ'
_computing_structure_solution xtal
_diffrn_ambient_temperature 150
_diffrn_measurement_device_type
;
Bruker SMART CCD diffractometer
;
_diffrn_measurement_method '\w scans'
_diffrn_radiation_detector 'CCD area detector'
_diffrn_radiation_monochromator graphite
_diffrn_radiation_source 'sealed tube'
_diffrn_radiation_type 'Mo K\a'
_diffrn_radiation_wavelength .71073
_diffrn_reflns_av_R_equivalents .053
_diffrn_reflns_av_sigmaI/netI .096
_diffrn_reflns_limit_h_max 14
_diffrn_reflns_limit_h_min -14
_diffrn_reflns_limit_k_max 14
_diffrn_reflns_limit_k_min -14
_diffrn_reflns_limit_l_max 21
_diffrn_reflns_limit_l_min 0
_diffrn_reflns_number 24183
_diffrn_reflns_theta_max 24.97
_diffrn_reflns_theta_min 1.17
_diffrn_standards_decay_% 0
_exptl_absorpt_coefficient_mu .231
_exptl_absorpt_correction_T_max .89
_exptl_absorpt_correction_T_min .58
_exptl_absorpt_correction_type multi-scan
_exptl_absorpt_process_details
;
SADABS; Sheldrick, 1996
;
_exptl_crystal_colour colourless
_exptl_crystal_density_diffrn 1.131
_exptl_crystal_description prism
_exptl_crystal_F_000 928
_exptl_crystal_size_max .35
_exptl_crystal_size_mid .31
_exptl_crystal_size_min .27
_refine_diff_density_max 1.153
_refine_diff_density_min -.578
_refine_ls_goodness_of_fit_all 1.406
_refine_ls_goodness_of_fit_ref 1.293
_refine_ls_hydrogen_treatment noref
_refine_ls_matrix_type full
_refine_ls_number_constraints 0
_refine_ls_number_parameters 550
_refine_ls_number_reflns 5825
_refine_ls_number_restraints 0
_refine_ls_R_factor_all .129
_refine_ls_R_factor_gt .086
_refine_ls_shift/su_max .014
_refine_ls_shift/su_mean .0003
_refine_ls_structure_factor_coef F
_refine_ls_weighting_scheme calc
_refine_ls_wR_factor_all .153
_refine_ls_wR_factor_ref .114
_reflns_d_resolution_high .842
_reflns_d_resolution_low 17.39
_reflns_Friedel_coverage 0
_reflns_limit_h_max 14
_reflns_limit_h_min 0
_reflns_limit_k_max 14
_reflns_limit_k_min -13
_reflns_limit_l_max 21
_reflns_limit_l_min -20
_reflns_number_gt 6008
_reflns_number_total 8738
_reflns_threshold_expression 'F    > 4.00 sig(F   )'
_cod_data_source_file b210600k.txt
_cod_data_source_block mgjw4
_cod_original_sg_symbol_Hall -p_1
_cod_original_sg_symbol_H-M P_-1
_cod_database_code 7012398

loop_
_symmetry_equiv_pos_as_xyz
+x,+y,+z
-x,-y,-z

loop_
_atom_site_label
_atom_site_fract_x
_atom_site_fract_y
_atom_site_fract_z
_atom_site_U_iso_or_equiv
_atom_site_adp_type
_atom_site_calc_flag
_atom_site_calc_attached_atom
_atom_site_occupancy
_atom_site_disorder_assembly
_atom_site_disorder_group
K1 .30150(9) .85726(9) .29376(6) .0376(9) Uani ? ? 1.00000 ? ?
K2 .12776(9) .70194(9) .21126(6) .0378(9) Uani ? ? 1.00000 ? ?
O11 .1592(3) .9376(3) .1624(2) .046(3) Uani ? ? 1.00000 ? ?
C12 .0402(5) .9671(4) .1719(3) .041(4) Uani ? ? 1.00000 ? ?
C13 .0028(5) .9394(5) .1128(3) .048(5) Uani ? ? 1.00000 ? ?
C14 .1065(5) .8860(5) .0632(3) .047(5) Uani ? ? 1.00000 ? ?
C15 .1997(5) .8852(4) .0951(3) .042(4) Uani ? ? 1.00000 ? ?
C1 .3299(5) .8516(5) .0682(3) .046(5) Uani ? ? 1.00000 ? ?
C111 .3604(5) .9624(6) .0466(3) .062(6) Uani ? ? 1.00000 ? ?
C112 .2921(6) 1.0484(7) -.0152(4) .076(7) Uani ? ? 1.00000 ? ?
C121 .3597(6) .7827(7) -.0006(3) .069(6) Uani ? ? 1.00000 ? ?
C122 .4896(7) .7411(9) -.0310(4) .101(9) Uani ? ? 1.00000 ? ?
N21 .0372(3) .8613(3) .3296(2) .032(3) Uani ? ? 1.00000 ? ?
C22 .0758(4) .8291(5) .4014(3) .042(5) Uani ? ? 1.00000 ? ?
C23 .0888(5) .9192(5) .4266(3) .048(5) Uani ? ? 1.00000 ? ?
C24 .0548(5) 1.0135(5) .3689(3) .049(5) Uani ? ? 1.00000 ? ?
C25 .0244(4) .9744(4) .3110(3) .041(4) Uani ? ? 1.00000 ? ?
C2 -.0264(4) 1.0349(4) .2384(3) .045(5) Uani ? ? 1.00000 ? ?
C211 -.0143(5) 1.1551(5) .2219(4) .057(5) Uani ? ? 1.00000 ? ?
C212 -.0527(6) 1.2207(5) .1453(4) .072(6) Uani ? ? 1.00000 ? ?
C221 -.1582(5) 1.0441(5) .2471(3) .054(5) Uani ? ? 1.00000 ? ?
C222 -.2336(6) 1.1034(7) .3153(5) .081(7) Uani ? ? 1.00000 ? ?
O31 .2719(3) .6325(3) .3500(2) .047(3) Uani ? ? 1.00000 ? ?
C32 .3268(4) .5412(4) .3085(3) .041(4) Uani ? ? 1.00000 ? ?
C33 .2576(5) .4768(4) .3168(3) .047(5) Uani ? ? 1.00000 ? ?
C34 .1549(5) .5283(5) .3656(3) .044(5) Uani ? ? 1.00000 ? ?
C35 .1656(4) .6233(5) .3849(3) .040(4) Uani ? ? 1.00000 ? ?
C3 .0903(4) .7090(5) .4378(3) .040(4) Uani ? ? 1.00000 ? ?
C311 .1528(5) .6878(5) .5109(3) .051(5) Uani ? ? 1.00000 ? ?
C312 .1701(7) .5725(7) .5549(3) .075(7) Uani ? ? 1.00000 ? ?
C321 -.0329(5) .6965(5) .4582(3) .044(5) Uani ? ? 1.00000 ? ?
C322 -.1172(6) .7733(6) .5161(4) .068(7) Uani ? ? 1.00000 ? ?
N41 .3727(3) .6883(3) .1702(2) .034(3) Uani ? ? 1.00000 ? ?
C42 .4006(4) .7796(5) .1316(3) .040(4) Uani ? ? 1.00000 ? ?
C43 .4992(5) .7835(5) .1560(3) .046(5) Uani ? ? 1.00000 ? ?
C44 .5326(4) .6905(5) .2132(3) .047(5) Uani ? ? 1.00000 ? ?
C45 .4544(4) .6350(4) .2216(3) .039(4) Uani ? ? 1.00000 ? ?
C4 .4506(4) .5258(4) .2700(3) .044(5) Uani ? ? 1.00000 ? ?
C411 .5329(5) .4986(5) .3328(4) .057(5) Uani ? ? 1.00000 ? ?
C412 .5332(6) .3945(6) .3886(4) .080(7) Uani ? ? 1.00000 ? ?
C421 .4900(5) .4297(5) .2190(4) .060(6) Uani ? ? 1.00000 ? ?
C422 .6149(6) .4044(7) .1771(5) .090(8) Uani ? ? 1.00000 ? ?
N101 .4007(5) 1.0506(4) .2782(3) .060(5) Uani ? ? 1.00000 ? ?
C1011 .4997(7) 1.0446(7) .2180(4) .080(8) Uani ? ? 1.00000 ? ?
C1012 .3028(7) 1.1491(6) .2572(5) .084(8) Uani ? ? 1.00000 ? ?
C101 .4334(6) 1.0535(6) .3524(4) .069(7) Uani ? ? 1.00000 ? ?
C102 .5188(6) .9452(7) .3847(4) .066(7) Uani ? ? 1.00000 ? ?
N102 .4714(5) .8537(5) .4042(3) .067(6) Uani ? ? 1.00000 ? ?
C1021 .5694(9) .7479(7) .4203(4) .102(10) Uani ? ? 1.00000 ? ?
C1022 .3894(7) .8697(7) .4743(4) .078(8) Uani ? ? 1.00000 ? ?
N201 -.0848(5) .6523(6) .2017(3) .068(6) Uani ? ? 1.00000 ? ?
C2011 -.1439(13) .6506(17) .2756(8) .070(15) Uani ? ? .50000 ? ?
C2012 -.1650(12) .7440(13) .1537(8) .056(13) Uani ? ? .50000 ? ?
C201 -.0595(14) .5470(12) .1677(11) .065(15) Uani ? ? .50000 ? ?
C2011' -.1125(14) .5740(15) .2686(10) .070(16) Uani ? ? .50000 ? ?
C2012' -.1746(17) .7607(17) .2050(13) .09(2) Uani ? ? .50000 ? ?
C201' -.095(3) .612(3) .1349(13) .16(4) Uani ? ? .50000 ? ?
C202 .0236(10) .5325(10) .0999(6) .123(14) Uani ? ? 1.00000 ? ?
N202 .1392(6) .5320(6) .1024(4) .085(7) Uani ? ? 1.00000 ? ?
C2021 .2006(10) .4111(9) .1334(6) .118(12) Uani ? ? 1.00000 ? ?
C2022 .1987(15) .5568(13) .0292(6) .17(2) Uani ? ? 1.00000 ? ?
H13 -.07766 .95062 .10718 .06200 Uiso ? ? 1.00000 ? ?
H14 .11093 .85579 .01671 .06100 Uiso ? ? 1.00000 ? ?
H111a .44275 .94275 .03113 .07400 Uiso ? ? 1.00000 ? ?
H111b .34198 1.00037 .09258 .07400 Uiso ? ? 1.00000 ? ?
H112a .31481 1.11368 -.02618 .12000 Uiso ? ? 1.00000 ? ?
H112b .20965 1.06981 -.00058 .12000 Uiso ? ? 1.00000 ? ?
H112c .31042 1.01218 -.06203 .12000 Uiso ? ? 1.00000 ? ?
H121a .31459 .82961 -.04023 .09600 Uiso ? ? 1.00000 ? ?
H121b .33278 .71871 .01558 .09600 Uiso ? ? 1.00000 ? ?
H122a .50319 .69687 -.07439 .15900 Uiso ? ? 1.00000 ? ?
H122b .53638 .69086 .00647 .15900 Uiso ? ? 1.00000 ? ?
H122c .51819 .80176 -.04934 .15900 Uiso ? ? 1.00000 ? ?
H23 .11442 .92014 .47385 .06500 Uiso ? ? 1.00000 ? ?
H24 .05156 1.09077 .37051 .06100 Uiso ? ? 1.00000 ? ?
H211a .06647 1.14648 .22173 .07900 Uiso ? ? 1.00000 ? ?
H211b -.06073 1.19969 .26171 .07900 Uiso ? ? 1.00000 ? ?
H212a -.04293 1.29320 .13918 .10300 Uiso ? ? 1.00000 ? ?
H212b -.13387 1.23225 .14478 .10300 Uiso ? ? 1.00000 ? ?
H212c -.00665 1.17904 .10479 .10300 Uiso ? ? 1.00000 ? ?
H221a -.16110 .96795 .24921 .07700 Uiso ? ? 1.00000 ? ?
H221b -.19111 1.08562 .20031 .07700 Uiso ? ? 1.00000 ? ?
H222a -.31401 1.10514 .31984 .13600 Uiso ? ? 1.00000 ? ?
H222b -.23312 1.17705 .31355 .13600 Uiso ? ? 1.00000 ? ?
H222c -.20311 1.05938 .36245 .13600 Uiso ? ? 1.00000 ? ?
H33 .27636 .40726 .29195 .06200 Uiso ? ? 1.00000 ? ?
H34 .08858 .50181 .37984 .06000 Uiso ? ? 1.00000 ? ?
H311a .10327 .74353 .54436 .06900 Uiso ? ? 1.00000 ? ?
H311b .22576 .69997 .49620 .06900 Uiso ? ? 1.00000 ? ?
H312a .21042 .56224 .59770 .11800 Uiso ? ? 1.00000 ? ?
H312b .22213 .51424 .52120 .11800 Uiso ? ? 1.00000 ? ?
H312c .09964 .55780 .56936 .11800 Uiso ? ? 1.00000 ? ?
H321a -.02256 .61813 .47868 .05900 Uiso ? ? 1.00000 ? ?
H321b -.06820 .71029 .41170 .05900 Uiso ? ? 1.00000 ? ?
H322a -.19268 .76219 .52532 .10100 Uiso ? ? 1.00000 ? ?
H322b -.13195 .85199 .49548 .10100 Uiso ? ? 1.00000 ? ?
H322c -.08631 .75984 .56245 .10100 Uiso ? ? 1.00000 ? ?
H43 .53643 .84150 .13743 .05800 Uiso ? ? 1.00000 ? ?
H44 .60020 .66909 .24028 .06100 Uiso ? ? 1.00000 ? ?
H411a .50830 .56249 .36163 .07000 Uiso ? ? 1.00000 ? ?
H411b .61214 .48739 .30926 .07000 Uiso ? ? 1.00000 ? ?
H412a .58406 .38101 .42556 .12100 Uiso ? ? 1.00000 ? ?
H412b .55874 .32891 .36069 .12100 Uiso ? ? 1.00000 ? ?
H412c .45491 .40401 .41305 .12100 Uiso ? ? 1.00000 ? ?
H421a .43627 .44726 .18247 .07800 Uiso ? ? 1.00000 ? ?
H421b .48754 .36048 .25053 .07800 Uiso ? ? 1.00000 ? ?
H422a .63436 .34516 .14633 .13400 Uiso ? ? 1.00000 ? ?
H422b .66986 .38575 .21269 .13400 Uiso ? ? 1.00000 ? ?
H422c .61859 .47252 .14463 .13400 Uiso ? ? 1.00000 ? ?
H1011a .56932 .97924 .22993 .13700 Uiso ? ? 1.00000 ? ?
H1011b .52338 1.11091 .21322 .13700 Uiso ? ? 1.00000 ? ?
H1011c .48353 1.03838 .16910 .13700 Uiso ? ? 1.00000 ? ?
H1012a .23579 1.15258 .29626 .13700 Uiso ? ? 1.00000 ? ?
H1012b .28026 1.14341 .21005 .13700 Uiso ? ? 1.00000 ? ?
H1012c .32011 1.21594 .25416 .13700 Uiso ? ? 1.00000 ? ?
H101a .36467 1.07291 .38920 .09500 Uiso ? ? 1.00000 ? ?
H101b .46770 1.11308 .34828 .09500 Uiso ? ? 1.00000 ? ?
H102a .54593 .95659 .42926 .08500 Uiso ? ? 1.00000 ? ?
H102b .58863 .92230 .34698 .08500 Uiso ? ? 1.00000 ? ?
H1021a .54087 .68448 .43315 .15500 Uiso ? ? 1.00000 ? ?
H1021b .60548 .75225 .46177 .15500 Uiso ? ? 1.00000 ? ?
H1021c .62704 .73261 .37626 .15500 Uiso ? ? 1.00000 ? ?
H1022a .35537 .81215 .48622 .12300 Uiso ? ? 1.00000 ? ?
H1022b .32495 .94244 .46519 .12300 Uiso ? ? 1.00000 ? ?
H1022c .42543 .87458 .51492 .12300 Uiso ? ? 1.00000 ? ?
H2011a -.21117 .62784 .27571 .09200 Uiso ? ? .50000 ? ?
H2011b -.16457 .71826 .29485 .09200 Uiso ? ? .50000 ? ?
H2011c -.09047 .58889 .30778 .09200 Uiso ? ? .50000 ? ?
H2012a -.22944 .72311 .14719 .07400 Uiso ? ? .50000 ? ?
H2012b -.12227 .75606 .10437 .07400 Uiso ? ? .50000 ? ?
H2012c -.19314 .81305 .17681 .07400 Uiso ? ? .50000 ? ?
H201a -.13182 .54799 .15414 .08400 Uiso ? ? .50000 ? ?
H201b -.02829 .48498 .20307 .08400 Uiso ? ? .50000 ? ?
H202a -.01244 .59125 .06069 .15200 Uiso ? ? .50000 ? ?
H202b .03049 .45994 .08441 .15200 Uiso ? ? .50000 ? ?
H201'a -.13133 .67862 .09681 .07100 Uiso ? ? .50000 ? ?
H201'b -.15673 .57463 .14630 .22100 Uiso ? ? .50000 ? ?
H202'a .01710 .53854 .04635 .15200 Uiso ? ? .50000 ? ?
H202'b .02470 .45751 .12250 .15200 Uiso ? ? .50000 ? ?
H2011'a -.18367 .56176 .26589 .10100 Uiso ? ? .50000 ? ?
H2011'b -.11646 .60175 .31546 .10100 Uiso ? ? .50000 ? ?
H2011'c -.04872 .49895 .26864 .10100 Uiso ? ? .50000 ? ?
H2012'a -.25230 .75911 .20529 .07400 Uiso ? ? .50000 ? ?
H2012'b -.16248 .81539 .16087 .07400 Uiso ? ? .50000 ? ?
H2012'c -.17568 .79581 .24971 .07400 Uiso ? ? .50000 ? ?
H2021a .28383 .39520 .13678 .18700 Uiso ? ? 1.00000 ? ?
H2021b .20291 .35883 .09641 .18700 Uiso ? ? 1.00000 ? ?
H2021c .16532 .38735 .18022 .18700 Uiso ? ? 1.00000 ? ?
H2022a .27755 .55348 .03120 .24600 Uiso ? ? 1.00000 ? ?
H2022b .15731 .62523 .00219 .24600 Uiso ? ? 1.00000 ? ?
H2022c .20911 .49515 -.00316 .24600 Uiso ? ? 1.00000 ? ?

loop_
_atom_site_aniso_label
_atom_site_aniso_U_11
_atom_site_aniso_U_22
_atom_site_aniso_U_33
_atom_site_aniso_U_12
_atom_site_aniso_U_13
_atom_site_aniso_U_23
K1 .0433(6) .0448(6) .0256(6) -.0163(5) -.0014(4) -.0065(4)
K2 .0422(6) .0462(6) .0269(6) -.0175(5) -.0069(5) -.0017(5)
O11 .045(2) .055(2) .037(2) -.0170(17) .0012(16) -.0066(17)
C12 .044(3) .047(3) .035(3) -.023(2) -.004(2) .006(2)
C13 .045(3) .059(3) .039(3) -.020(3) -.013(2) .007(3)
C14 .058(3) .064(4) .024(3) -.026(3) -.011(2) .001(2)
C15 .052(3) .052(3) .022(2) -.020(2) -.003(2) -.002(2)
C1 .049(3) .069(4) .021(2) -.022(3) -.004(2) -.000(2)
C111 .056(4) .079(4) .046(3) -.031(3) -.003(3) .018(3)
C112 .068(4) .100(5) .047(4) -.030(4) -.007(3) .028(4)
C121 .070(4) .109(5) .022(3) -.022(4) .001(3) -.023(3)
C122 .081(5) .160(8) .043(4) -.013(5) .013(4) -.047(5)
N21 .039(2) .041(2) .0197(19) -.0183(17) -.0027(16) -.0051(16)
C22 .040(3) .058(3) .031(3) -.020(2) -.006(2) -.005(2)
C23 .058(3) .060(3) .030(3) -.026(3) .000(2) -.014(3)
C24 .059(3) .048(3) .048(3) -.024(3) .005(3) -.021(3)
C25 .039(3) .045(3) .034(3) -.012(2) .003(2) -.009(2)
C2 .038(3) .043(3) .048(3) -.010(2) -.001(2) -.006(2)
C211 .058(4) .040(3) .066(4) -.011(3) -.008(3) .000(3)
C212 .080(5) .043(3) .074(5) -.008(3) -.011(4) .015(3)
C221 .041(3) .061(4) .049(3) -.008(3) .001(3) -.002(3)
C222 .047(4) .090(5) .093(6) -.008(3) .016(4) -.035(4)
O31 .047(2) .056(2) .037(2) -.0178(18) -.0079(16) -.0009(17)
C32 .042(3) .038(3) .037(3) -.004(2) -.010(2) .001(2)
C33 .052(3) .040(3) .051(3) -.018(3) -.009(3) -.001(2)
C34 .045(3) .049(3) .042(3) -.026(2) -.006(2) .005(2)
C35 .042(3) .056(3) .025(2) -.023(2) -.004(2) -.000(2)
C3 .049(3) .057(3) .021(2) -.028(2) -.006(2) -.000(2)
C311 .066(4) .074(4) .026(3) -.036(3) -.014(3) -.005(3)
C312 .100(5) .106(5) .037(3) -.060(4) -.034(3) .025(3)
C321 .047(3) .064(3) .025(3) -.023(3) -.001(2) -.009(2)
C322 .065(4) .102(5) .049(4) -.042(4) .015(3) -.035(4)
N41 .040(2) .043(2) .020(2) -.0163(18) -.0017(16) -.0051(17)
C42 .041(3) .057(3) .017(2) -.012(2) .005(2) -.013(2)
C43 .041(3) .062(3) .033(3) -.023(3) .006(2) -.004(2)
C44 .036(3) .061(3) .037(3) -.012(2) -.004(2) .001(3)
C45 .035(3) .050(3) .027(3) -.011(2) -.002(2) -.006(2)
C4 .040(3) .043(3) .045(3) -.011(2) -.004(2) -.001(2)
C411 .045(3) .064(4) .055(4) -.016(3) -.018(3) .018(3)
C412 .070(4) .080(5) .076(5) -.017(4) -.032(4) .034(4)
C421 .051(3) .052(3) .066(4) -.005(3) .002(3) -.022(3)
C422 .063(4) .091(5) .105(6) -.013(4) .026(4) -.051(5)
N101 .069(3) .061(3) .057(3) -.031(3) -.005(3) -.009(2)
C1011 .092(5) .107(6) .047(4) -.049(5) .009(4) -.014(4)
C1012 .076(5) .063(4) .112(7) -.021(4) -.022(4) -.007(4)
C101 .083(5) .080(5) .060(4) -.041(4) .002(4) -.028(4)
C102 .075(4) .092(5) .043(3) -.044(4) -.005(3) -.009(3)
N102 .092(4) .074(4) .046(3) -.036(3) -.015(3) -.011(3)
C1021 .153(8) .086(6) .052(4) -.015(5) -.022(5) -.017(4)
C1022 .084(5) .097(5) .064(5) -.049(4) -.014(4) .007(4)
N201 .063(3) .106(5) .044(3) -.043(3) -.014(3) .006(3)
C2011 .057(9) .097(12) .042(8) -.008(9) -.015(6) -.003(9)
C2012 .055(8) .071(9) .049(8) -.028(6) -.009(7) -.005(7)
C201 .057(8) .054(8) .095(14) -.021(7) -.014(8) -.023(8)
C2011' .057(9) .083(11) .072(10) -.031(9) -.022(8) .014(9)
C2012' .084(12) .094(13) .103(15) -.044(11) -.027(12) .041(12)
C201' .17(3) .22(3) .065(14) -.03(2) .006(14) -.093(18)
C202 .123(8) .155(10) .126(9) -.067(7) -.008(7) -.074(8)
N202 .093(5) .104(5) .061(4) -.034(4) -.002(3) -.030(4)
C2021 .139(9) .112(8) .092(7) -.020(6) -.017(6) -.032(6)
C2022 .291(18) .219(14) .073(7) -.185(14) .038(9) -.019(8)

loop_
_atom_type_symbol
_atom_type_description
_atom_type_oxidation_number
_atom_type_number_in_cell
_atom_type_scat_dispersion_real
_atom_type_scat_dispersion_imag
_atom_type_scat_source
C ? 0 96 .002 .002 'Int Tables Vol IV Tables 2.2B and 2.3.1'
H ? 0 160 0 0 'Int Tables Vol IV Tables 2.2B and 2.3.1'
K ? 0 4 .179 .25 'Int Tables Vol IV Tables 2.2B and 2.3.1'
O ? 0 4 .008 .006 'Int Tables Vol IV Tables 2.2B and 2.3.1'
N ? 0 12 .004 .003 'Int Tables Vol IV Tables 2.2B and 2.3.1'

loop_
_diffrn_attenuator_code
_diffrn_attenuator_scale
? ?

loop_
_geom_angle_atom_site_label_1
_geom_angle_atom_site_label_2
_geom_angle_atom_site_label_3
_geom_angle_site_symmetry_1
_geom_angle_site_symmetry_2
_geom_angle_site_symmetry_3
_geom_angle
_geom_angle_publ_flag
O11 K1 N21 . . . 63.93(10) ?
O11 K1 C22 . . . 89.19(12) ?
O11 K1 C23 . . . 97.77(13) ?
O11 K1 C24 . . . 77.68(13) ?
O11 K1 C25 . . . 56.11(12) ?
O11 K1 O31 . . . 101.85(12) ?
O11 K1 N41 . . . 64.95(10) ?
O11 K1 C42 . . . 57.15(11) ?
O11 K1 C43 . . . 78.81(12) ?
O11 K1 C44 . . . 98.82(12) ?
O11 K1 C45 . . . 90.61(12) ?
O11 K1 N101 . . . 99.38(13) ?
O11 K1 N102 . . . 158.71(15) ?
N21 K1 C22 . . . 25.32(12) ?
N21 K1 C23 . . . 41.71(15) ?
N21 K1 C24 . . . 41.63(15) ?
N21 K1 C25 . . . 25.04(13) ?
N21 K1 O31 . . . 64.27(10) ?
N21 K1 N41 . . . 94.25(12) ?
N21 K1 C42 . . . 107.84(14) ?
N21 K1 C43 . . . 132.97(15) ?
N21 K1 C44 . . . 133.00(15) ?
N21 K1 C45 . . . 108.19(14) ?
N21 K1 N101 . . . 130.38(12) ?
N21 K1 N102 . . . 129.49(13) ?
C22 K1 C23 . . . 24.79(17) ?
C22 K1 C24 . . . 41.35(15) ?
C22 K1 C25 . . . 40.95(12) ?
C22 K1 O31 . . . 56.22(12) ?
C22 K1 N41 . . . 108.08(15) ?
C22 K1 C42 . . . 128.06(17) ?
C22 K1 C43 . . . 149.95(18) ?
C22 K1 C44 . . . 135.10(16) ?
C22 K1 C45 . . . 111.82(15) ?
C22 K1 N101 . . . 128.31(15) ?
C22 K1 N102 . . . 104.89(15) ?
C23 K1 C24 . . . 26.09(13) ?
C23 K1 C25 . . . 41.73(14) ?
C23 K1 O31 . . . 77.22(13) ?
C23 K1 N41 . . . 132.69(16) ?
C23 K1 C42 . . . 149.53(17) ?
C23 K1 C43 . . . 174.5(2) ?
C23 K1 C44 . . . 153.25(14) ?
C23 K1 C45 . . . 134.49(16) ?
C23 K1 N101 . . . 103.78(16) ?
C23 K1 N102 . . . 89.45(16) ?
C24 K1 C25 . . . 25.19(17) ?
C24 K1 O31 . . . 97.53(13) ?
C24 K1 N41 . . . 132.83(16) ?
C24 K1 C42 . . . 134.79(15) ?
C24 K1 C43 . . . 153.48(14) ?
C24 K1 C44 . . . 174.5(2) ?
C24 K1 C45 . . . 149.75(18) ?
C24 K1 N101 . . . 90.74(16) ?
C24 K1 N102 . . . 102.24(16) ?
C25 K1 O31 . . . 89.24(13) ?
C25 K1 N41 . . . 107.86(14) ?
C25 K1 C42 . . . 111.54(14) ?
C25 K1 C43 . . . 134.88(15) ?
C25 K1 C44 . . . 149.65(17) ?
C25 K1 C45 . . . 128.23(16) ?
C25 K1 N101 . . . 105.95(14) ?
C25 K1 N102 . . . 127.21(15) ?
O31 K1 N41 . . . 65.28(10) ?
O31 K1 C42 . . . 90.50(13) ?
O31 K1 C43 . . . 99.13(13) ?
O31 K1 C44 . . . 78.93(13) ?
O31 K1 C45 . . . 57.29(12) ?
O31 K1 N101 . . . 158.41(13) ?
O31 K1 N102 . . . 99.27(14) ?
N41 K1 C42 . . . 25.26(13) ?
N41 K1 C43 . . . 41.91(15) ?
N41 K1 C44 . . . 41.83(15) ?
N41 K1 C45 . . . 25.70(11) ?
N41 K1 N101 . . . 121.79(13) ?
N41 K1 N102 . . . 123.08(13) ?
C42 K1 C43 . . . 25.32(16) ?
C42 K1 C44 . . . 41.73(13) ?
C42 K1 C45 . . . 41.57(12) ?
C42 K1 N101 . . . 97.78(15) ?
C42 K1 N102 . . . 120.29(15) ?
C43 K1 C44 . . . 25.99(13) ?
C43 K1 C45 . . . 41.91(15) ?
C43 K1 N101 . . . 81.16(16) ?
C43 K1 N102 . . . 95.27(16) ?
C44 K1 C45 . . . 25.09(17) ?
C44 K1 N101 . . . 94.05(16) ?
C44 K1 N102 . . . 82.58(15) ?
C45 K1 N101 . . . 118.89(14) ?
C45 K1 N102 . . . 98.58(14) ?
N101 K1 N102 . . . 59.37(15) ?
O11 K2 C12 . . . 25.09(12) ?
O11 K2 C13 . . . 41.46(15) ?
O11 K2 C14 . . . 41.88(15) ?
O11 K2 C15 . . . 25.99(12) ?
O11 K2 N21 . . . 65.01(10) ?
O11 K2 O31 . . . 96.27(11) ?
O11 K2 C32 . . . 110.38(14) ?
O11 K2 C33 . . . 134.72(15) ?
O11 K2 C35 . . . 109.69(14) ?
O11 K2 N41 . . . 66.12(10) ?
O11 K2 N201 . . . 125.20(14) ?
O11 K2 N202 . . . 125.84(15) ?
C12 K2 C13 . . . 24.81(17) ?
C12 K2 C14 . . . 41.45(14) ?
C12 K2 C15 . . . 41.34(12) ?
C12 K2 N21 . . . 57.15(12) ?
C12 K2 O31 . . . 109.66(14) ?
C12 K2 C32 . . . 130.20(17) ?
C12 K2 C33 . . . 150.84(17) ?
C12 K2 C35 . . . 112.91(15) ?
C12 K2 N41 . . . 91.14(13) ?
C12 K2 N201 . . . 101.32(16) ?
C12 K2 N202 . . . 124.64(16) ?
C13 K2 C14 . . . 25.80(13) ?
C13 K2 C15 . . . 41.33(14) ?
C13 K2 N21 . . . 78.21(13) ?
C13 K2 O31 . . . 134.34(15) ?
C13 K2 C32 . . . 151.81(18) ?
C13 K2 C33 . . . 175.63(18) ?
C13 K2 C35 . . . 135.41(14) ?
C13 K2 N41 . . . 99.14(13) ?
C13 K2 N201 . . . 84.85(17) ?
C13 K2 N202 . . . 100.29(17) ?
C14 K2 C15 . . . 24.78(17) ?
C14 K2 N21 . . . 98.57(13) ?
C14 K2 O31 . . . 135.18(16) ?
C14 K2 C32 . . . 137.18(15) ?
C14 K2 C33 . . . 155.09(14) ?
C14 K2 C35 . . . 151.45(18) ?
C14 K2 N41 . . . 79.06(13) ?
C14 K2 N201 . . . 96.50(16) ?
C14 K2 N202 . . . 86.18(17) ?
C15 K2 N21 . . . 90.93(13) ?
C15 K2 O31 . . . 110.67(14) ?
C15 K2 C32 . . . 114.33(15) ?
C15 K2 C33 . . . 137.01(15) ?
C15 K2 C35 . . . 130.74(17) ?
C15 K2 N41 . . . 57.87(12) ?
C15 K2 N201 . . . 121.17(15) ?
C15 K2 N202 . . . 100.42(17) ?
N21 K2 O31 . . . 65.19(10) ?
N21 K2 C32 . . . 90.57(12) ?
N21 K2 C33 . . . 98.21(13) ?
N21 K2 C35 . . . 57.21(12) ?
N21 K2 N41 . . . 103.69(13) ?
N21 K2 N201 . . . 100.60(14) ?
N21 K2 N202 . . . 160.97(17) ?
O31 K2 C32 . . . 25.45(12) ?
O31 K2 C33 . . . 41.29(15) ?
O31 K2 C35 . . . 25.35(12) ?
O31 K2 N41 . . . 66.29(10) ?
O31 K2 N201 . . . 126.61(13) ?
O31 K2 N202 . . . 123.18(14) ?
C32 K2 C33 . . . 24.64(17) ?
C32 K2 C35 . . . 41.20(12) ?
C32 K2 N41 . . . 58.15(12) ?
C32 K2 N201 . . . 122.89(16) ?
C32 K2 N202 . . . 98.45(16) ?
C33 K2 C35 . . . 41.06(14) ?
C33 K2 N41 . . . 79.17(13) ?
C33 K2 N201 . . . 98.35(17) ?
C33 K2 N202 . . . 83.91(17) ?
C35 K2 N41 . . . 91.57(13) ?
C35 K2 N201 . . . 102.41(15) ?
C35 K2 N202 . . . 121.76(16) ?
N41 K2 N201 . . . 155.69(15) ?
N41 K2 N202 . . . 95.30(16) ?
N201 K2 N202 . . . 60.44(18) ?
K1 O11 K2 . . . 80.96(9) ?
K1 O11 C12 . . . 122.4(3) ?
K1 O11 C15 . . . 120.4(3) ?
K2 O11 C12 . . . 78.2(3) ?
K2 O11 C15 . . . 77.4(3) ?
C12 O11 C15 . . . 106.3(5) ?
K2 C12 O11 . . . 76.7(3) ?
K2 C12 C13 . . . 81.1(3) ?
K2 C12 C2 . . . 115.3(3) ?
O11 C12 C13 . . . 110.9(4) ?
O11 C12 C2 . . . 116.5(5) ?
C13 C12 C2 . . . 132.1(5) ?
K2 C13 C12 . . . 74.1(3) ?
K2 C13 C14 . . . 76.8(3) ?
K2 C13 H13 . . . 112.7 ?
C12 C13 C14 . . . 106.5(5) ?
C12 C13 H13 . . . 126.3 ?
C14 C13 H13 . . . 127.1 ?
K2 C14 C13 . . . 77.4(3) ?
K2 C14 C15 . . . 74.1(3) ?
K2 C14 H14 . . . 113.9 ?
C13 C14 C15 . . . 106.4(5) ?
C13 C14 H14 . . . 127.6 ?
C15 C14 H14 . . . 125.9 ?
K2 C15 O11 . . . 76.6(3) ?
K2 C15 C14 . . . 81.1(3) ?
K2 C15 C1 . . . 114.4(3) ?
O11 C15 C14 . . . 109.8(4) ?
O11 C15 C1 . . . 117.1(5) ?
C14 C15 C1 . . . 132.7(5) ?
C15 C1 C111 . . . 107.8(4) ?
C15 C1 C121 . . . 109.5(6) ?
C15 C1 C42 . . . 110.3(4) ?
C111 C1 C121 . . . 111.6(5) ?
C111 C1 C42 . . . 108.3(5) ?
C121 C1 C42 . . . 109.4(4) ?
C1 C111 C112 . . . 115.3(6) ?
C1 C111 H111a . . . 109.0 ?
C1 C111 H111b . . . 107.4 ?
C112 C111 H111a . . . 109.7 ?
C112 C111 H111b . . . 107.5 ?
H111a C111 H111b . . . 107.7 ?
C111 C112 H112a . . . 111.4 ?
C111 C112 H112b . . . 111.0 ?
C111 C112 H112c . . . 108.6 ?
H112a C112 H112b . . . 110.3 ?
H112a C112 H112c . . . 107.6 ?
H112b C112 H112c . . . 107.8 ?
C1 C121 C122 . . . 114.0(7) ?
C1 C121 H121a . . . 108.2 ?
C1 C121 H121b . . . 107.1 ?
C122 C121 H121a . . . 109.8 ?
C122 C121 H121b . . . 110.0 ?
H121a C121 H121b . . . 107.4 ?
C121 C122 H122a . . . 110.2 ?
C121 C122 H122b . . . 111.7 ?
C121 C122 H122c . . . 112.3 ?
H122a C122 H122b . . . 106.2 ?
H122a C122 H122c . . . 106.6 ?
H122b C122 H122c . . . 109.5 ?
K1 N21 K2 . . . 80.27(9) ?
K1 N21 C22 . . . 77.7(3) ?
K1 N21 C25 . . . 76.7(3) ?
K2 N21 C22 . . . 120.7(3) ?
K2 N21 C25 . . . 120.6(3) ?
C22 N21 C25 . . . 106.6(5) ?
K1 C22 N21 . . . 77.0(3) ?
K1 C22 C23 . . . 77.2(3) ?
K1 C22 C3 . . . 115.0(3) ?
N21 C22 C23 . . . 110.1(5) ?
N21 C22 C3 . . . 117.7(5) ?
C23 C22 C3 . . . 132.2(5) ?
K1 C23 C22 . . . 78.0(3) ?
K1 C23 C24 . . . 76.6(3) ?
K1 C23 H23 . . . 112.3 ?
C22 C23 C24 . . . 106.6(5) ?
C22 C23 H23 . . . 127.2 ?
C24 C23 H23 . . . 126.2 ?
K1 C24 C23 . . . 77.3(3) ?
K1 C24 C25 . . . 77.1(3) ?
K1 C24 H24 . . . 113.0 ?
C23 C24 C25 . . . 106.7(5) ?
C23 C24 H24 . . . 126.9 ?
C25 C24 H24 . . . 126.4 ?
K1 C25 N21 . . . 78.3(2) ?
K1 C25 C24 . . . 77.7(3) ?
K1 C25 C2 . . . 115.1(3) ?
N21 C25 C24 . . . 110.0(4) ?
N21 C25 C2 . . . 118.2(5) ?
C24 C25 C2 . . . 131.7(5) ?
C12 C2 C25 . . . 110.0(4) ?
C12 C2 C211 . . . 108.8(4) ?
C12 C2 C221 . . . 108.6(5) ?
C25 C2 C211 . . . 109.5(5) ?
C25 C2 C221 . . . 108.8(4) ?
C211 C2 C221 . . . 111.1(4) ?
C2 C211 C212 . . . 114.3(6) ?
C2 C211 H211a . . . 108.7 ?
C2 C211 H211b . . . 109.0 ?
C212 C211 H211a . . . 107.6 ?
C212 C211 H211b . . . 108.4 ?
H211a C211 H211b . . . 108.7 ?
C211 C212 H212a . . . 109.6 ?
C211 C212 H212b . . . 109.1 ?
C211 C212 H212c . . . 110.0 ?
H212a C212 H212b . . . 108.9 ?
H212a C212 H212c . . . 109.5 ?
H212b C212 H212c . . . 109.8 ?
C2 C221 C222 . . . 114.1(6) ?
C2 C221 H221a . . . 108.4 ?
C2 C221 H221b . . . 108.2 ?
C222 C221 H221a . . . 111.3 ?
C222 C221 H221b . . . 109.3 ?
H221a C221 H221b . . . 105.1 ?
C221 C222 H222a . . . 111.6 ?
C221 C222 H222b . . . 112.3 ?
C221 C222 H222c . . . 109.2 ?
H222a C222 H222b . . . 109.7 ?
H222a C222 H222c . . . 105.4 ?
H222b C222 H222c . . . 108.2 ?
K1 O31 K2 . . . 80.86(9) ?
K1 O31 C32 . . . 120.4(3) ?
K1 O31 C35 . . . 122.5(3) ?
K2 O31 C32 . . . 77.8(3) ?
K2 O31 C35 . . . 79.1(3) ?
C32 O31 C35 . . . 107.0(5) ?
K2 C32 O31 . . . 76.8(2) ?
K2 C32 C33 . . . 80.1(3) ?
K2 C32 C4 . . . 114.3(3) ?
O31 C32 C33 . . . 109.4(4) ?
O31 C32 C4 . . . 117.4(5) ?
C33 C32 C4 . . . 133.0(5) ?
K2 C33 C32 . . . 75.2(3) ?
K2 C33 C34 . . . 78.3(3) ?
K2 C33 H33 . . . 111.9 ?
C32 C33 C34 . . . 107.5(5) ?
C32 C33 H33 . . . 125.2 ?
C34 C33 H33 . . . 127.2 ?
C33 C34 C35 . . . 107.0(5) ?
C33 C34 H34 . . . 125.3 ?
C35 C34 H34 . . . 127.7 ?
K2 C35 O31 . . . 75.5(2) ?
K2 C35 C34 . . . 79.9(3) ?
K2 C35 C3 . . . 114.2(3) ?
O31 C35 C34 . . . 109.1(4) ?
O31 C35 C3 . . . 118.2(5) ?
C34 C35 C3 . . . 132.6(5) ?
C22 C3 C35 . . . 111.0(4) ?
C22 C3 C311 . . . 107.8(5) ?
C22 C3 C321 . . . 109.1(4) ?
C35 C3 C311 . . . 108.6(4) ?
C35 C3 C321 . . . 109.1(5) ?
C311 C3 C321 . . . 111.2(4) ?
C3 C311 C312 . . . 114.1(6) ?
C3 C311 H311a . . . 107.5 ?
C3 C311 H311b . . . 108.3 ?
C312 C311 H311a . . . 107.1 ?
C312 C311 H311b . . . 111.0 ?
H311a C311 H311b . . . 108.6 ?
C311 C312 H312a . . . 111.4 ?
C311 C312 H312b . . . 107.8 ?
C311 C312 H312c . . . 112.7 ?
H312a C312 H312b . . . 106.2 ?
H312a C312 H312c . . . 111.1 ?
H312b C312 H312c . . . 107.2 ?
C3 C321 C322 . . . 115.2(6) ?
C3 C321 H321a . . . 108.5 ?
C3 C321 H321b . . . 108.5 ?
C322 C321 H321a . . . 107.8 ?
C322 C321 H321b . . . 109.9 ?
H321a C321 H321b . . . 106.6 ?
C321 C322 H322a . . . 110.7 ?
C321 C322 H322b . . . 109.0 ?
C321 C322 H322c . . . 111.7 ?
H322a C322 H322b . . . 106.7 ?
H322a C322 H322c . . . 109.2 ?
H322b C322 H322c . . . 109.3 ?
K1 N41 K2 . . . 81.80(9) ?
K1 N41 C42 . . . 77.0(3) ?
K1 N41 C45 . . . 76.2(3) ?
K2 N41 C42 . . . 120.9(3) ?
K2 N41 C45 . . . 120.5(3) ?
C42 N41 C45 . . . 106.7(5) ?
K1 C42 C1 . . . 115.1(3) ?
K1 C42 N41 . . . 77.8(2) ?
K1 C42 C43 . . . 78.3(3) ?
C1 C42 N41 . . . 119.0(5) ?
C1 C42 C43 . . . 130.8(5) ?
N41 C42 C43 . . . 110.0(4) ?
K1 C43 C42 . . . 76.4(3) ?
K1 C43 C44 . . . 76.6(3) ?
K1 C43 H43 . . . 111.7 ?
C42 C43 C44 . . . 106.2(5) ?
C42 C43 H43 . . . 125.7 ?
C44 C43 H43 . . . 128.1 ?
K1 C44 C43 . . . 77.4(3) ?
K1 C44 C45 . . . 76.4(3) ?
K1 C44 H44 . . . 114.1 ?
C43 C44 C45 . . . 107.8(5) ?
C43 C44 H44 . . . 126.1 ?
C45 C44 H44 . . . 126.1 ?
K1 C45 N41 . . . 78.1(3) ?
K1 C45 C44 . . . 78.6(3) ?
K1 C45 C4 . . . 114.7(3) ?
N41 C45 C44 . . . 109.2(4) ?
N41 C45 C4 . . . 119.2(5) ?
C44 C45 C4 . . . 131.4(5) ?
C32 C4 C45 . . . 110.3(4) ?
C32 C4 C411 . . . 108.4(4) ?
C32 C4 C421 . . . 109.4(5) ?
C45 C4 C411 . . . 108.2(5) ?
C45 C4 C421 . . . 109.1(4) ?
C411 C4 C421 . . . 111.5(4) ?
C4 C411 C412 . . . 114.3(6) ?
C4 C411 H411a . . . 109.1 ?
C4 C411 H411b . . . 109.4 ?
C412 C411 H411a . . . 107.4 ?
C412 C411 H411b . . . 108.4 ?
H411a C411 H411b . . . 108.1 ?
C411 C412 H412a . . . 111.7 ?
C411 C412 H412b . . . 108.8 ?
C411 C412 H412c . . . 109.9 ?
H412a C412 H412b . . . 109.1 ?
H412a C412 H412c . . . 109.6 ?
H412b C412 H412c . . . 107.6 ?
C4 C421 C422 . . . 114.8(7) ?
C4 C421 H421a . . . 109.5 ?
C4 C421 H421b . . . 108.3 ?
C422 C421 H421a . . . 108.8 ?
C422 C421 H421b . . . 107.4 ?
H421a C421 H421b . . . 107.8 ?
C421 C422 H422a . . . 111.2 ?
C421 C422 H422b . . . 109.9 ?
C421 C422 H422c . . . 108.4 ?
H422a C422 H422b . . . 110.5 ?
H422a C422 H422c . . . 108.5 ?
H422b C422 H422c . . . 108.1 ?
K1 N101 C1011 . . . 115.2(5) ?
K1 N101 C1012 . . . 102.6(5) ?
K1 N101 C101 . . . 108.0(4) ?
C1011 N101 C1012 . . . 107.6(5) ?
C1011 N101 C101 . . . 110.9(6) ?
C1012 N101 C101 . . . 112.3(6) ?
N101 C1011 H1011a . . . 110.9 ?
N101 C1011 H1011b . . . 111.4 ?
N101 C1011 H1011c . . . 113.6 ?
H1011a C1011 H1011b . . . 105.6 ?
H1011a C1011 H1011c . . . 107.2 ?
H1011b C1011 H1011c . . . 107.7 ?
N101 C1012 H1012a . . . 108.2 ?
N101 C1012 H1012b . . . 110.9 ?
N101 C1012 H1012c . . . 111.1 ?
H1012a C1012 H1012b . . . 107.5 ?
H1012a C1012 H1012c . . . 108.6 ?
H1012b C1012 H1012c . . . 110.4 ?
N101 C101 C102 . . . 115.3(6) ?
N101 C101 H101a . . . 110.2 ?
N101 C101 H101b . . . 109.4 ?
C102 C101 H101a . . . 107.0 ?
C102 C101 H101b . . . 107.7 ?
H101a C101 H101b . . . 106.9 ?
C101 C102 N102 . . . 113.2(7) ?
C101 C102 H102a . . . 110.7 ?
C101 C102 H102b . . . 108.3 ?
N102 C102 H102a . . . 109.1 ?
N102 C102 H102b . . . 109.1 ?
H102a C102 H102b . . . 106.1 ?
K1 N102 C102 . . . 113.6(4) ?
K1 N102 C1021 . . . 118.5(6) ?
K1 N102 C1022 . . . 99.1(5) ?
C102 N102 C1021 . . . 107.8(7) ?
C102 N102 C1022 . . . 110.8(6) ?
C1021 N102 C1022 . . . 106.4(5) ?
N102 C1021 H1021a . . . 110.0 ?
N102 C1021 H1021b . . . 110.8 ?
N102 C1021 H1021c . . . 110.5 ?
H1021a C1021 H1021b . . . 108.4 ?
H1021a C1021 H1021c . . . 107.6 ?
H1021b C1021 H1021c . . . 109.5 ?
N102 C1022 H1022a . . . 111.4 ?
N102 C1022 H1022b . . . 107.4 ?
N102 C1022 H1022c . . . 111.5 ?
H1022a C1022 H1022b . . . 107.1 ?
H1022a C1022 H1022c . . . 111.4 ?
H1022b C1022 H1022c . . . 107.9 ?
K2 N201 C2011 . . . 106.2(9) ?
K2 N201 C2012 . . . 111.3(8) ?
K2 N201 C201 . . . 113.2(7) ?
K2 N201 C2011' . . . 112.6(8) ?
K2 N201 C2012' . . . 102.6(11) ?
K2 N201 C201' . . . 119.5(13) ?
C2011 N201 C2012 . . . 107.1(9) ?
C2011 N201 C201 . . . 113.0(12) ?
C2012 N201 C201 . . . 105.8(10) ?
C2011' N201 C2012' . . . 108.0(11) ?
C2011' N201 C201' . . . 107.6(17) ?
C2012' N201 C201' . . . 105.7(15) ?
N201 C2011 H2011a . . . 108.8 ?
N201 C2011 H2011b . . . 112.5 ?
N201 C2011 H2011c . . . 107.2 ?
H2011a C2011 H2011b . . . 112.3 ?
H2011a C2011 H2011c . . . 105.6 ?
H2011b C2011 H2011c . . . 110.1 ?
N201 C2012 H2012a . . . 110.1 ?
N201 C2012 H2012b . . . 109.2 ?
N201 C2012 H2012c . . . 109.8 ?
H2012a C2012 H2012b . . . 109.1 ?
H2012a C2012 H2012c . . . 110.0 ?
H2012b C2012 H2012c . . . 108.7 ?
N201 C201 C202 . . . 115.5(13) ?
N201 C201 H201a . . . 107.5 ?
N201 C201 H201b . . . 108.7 ?
C202 C201 H201a . . . 106.9 ?
C202 C201 H201b . . . 106.5 ?
H201a C201 H201b . . . 111.7 ?
N201 C2011' H2011'a . . . 111.6 ?
N201 C2011' H2011'b . . . 111.5 ?
N201 C2011' H2011'c . . . 109.1 ?
H2011'a C2011' H2011'b . . . 110.3 ?
H2011'a C2011' H2011'c . . . 107 ?
H2011'b C2011' H2011'c . . . 107.1 ?
N201 C2012' H2012'a . . . 114 ?
N201 C2012' H2012'b . . . 111.6 ?
N201 C2012' H2012'c . . . 112.4 ?
H2012'a C2012' H2012'b . . . 106 ?
H2012'a C2012' H2012'c . . . 107.4 ?
H2012'b C2012' H2012'c . . . 105 ?
N201 C201' C202 . . . 112(2) ?
N201 C201' H201'a . . . 110 ?
N201 C201' H201'b . . . 109.8 ?
C202 C201' H201'a . . . 111.1 ?
C202 C201' H201'b . . . 112 ?
H201'a C201' H201'b . . . 102 ?
C201 C202 N202 . . . 119.4(13) ?
C201 C202 H202a . . . 107.2 ?
C201 C202 H202b . . . 105.7 ?
C201' C202 N202 . . . 128.7(18) ?
C201' C202 H202'a . . . 105.7 ?
C201' C202 H202'b . . . 103.7 ?
N202 C202 H202a . . . 108.9 ?
N202 C202 H202b . . . 108.2 ?
N202 C202 H202'a . . . 104.8 ?
N202 C202 H202'b . . . 104.9 ?
H202a C202 H202b . . . 106.8 ?
H202'a C202 H202'b . . . 107.9 ?
K2 N202 C202 . . . 109.6(6) ?
K2 N202 C2021 . . . 111.7(6) ?
K2 N202 C2022 . . . 110.1(9) ?
C202 N202 C2021 . . . 101.9(9) ?
C202 N202 C2022 . . . 113.7(10) ?
C2021 N202 C2022 . . . 109.5(8) ?
N202 C2021 H2021a . . . 112.5 ?
N202 C2021 H2021b . . . 109.3 ?
N202 C2021 H2021c . . . 114.8 ?
H2021a C2021 H2021b . . . 103.3 ?
H2021a C2021 H2021c . . . 109.1 ?
H2021b C2021 H2021c . . . 107.1 ?
N202 C2022 H2022a . . . 113.2 ?
N202 C2022 H2022b . . . 114.3 ?
N202 C2022 H2022c . . . 108.4 ?
H2022a C2022 H2022b . . . 110.1 ?
H2022a C2022 H2022c . . . 104.1 ?
H2022b C2022 H2022c . . . 105.9 ?

loop_
_geom_bond_atom_site_label_1
_geom_bond_atom_site_label_2
_geom_bond_site_symmetry_1
_geom_bond_site_symmetry_2
_geom_bond_distance
_geom_bond_publ_flag
K1 O11 . . 2.976(4) ?
K1 N21 . . 3.159(4) ?
K1 C22 . . 3.169(5) ?
K1 C23 . . 3.159(5) ?
K1 C24 . . 3.149(5) ?
K1 C25 . . 3.141(5) ?
K1 O31 . . 2.972(4) ?
K1 N41 . . 3.118(4) ?
K1 C42 . . 3.108(5) ?
K1 C43 . . 3.131(5) ?
K1 C44 . . 3.121(5) ?
K1 C45 . . 3.094(5) ?
K1 N101 . . 3.046(7) ?
K1 N102 . . 3.080(7) ?
K2 O11 . . 3.095(4) ?
K2 C12 . . 3.113(5) ?
K2 C13 . . 3.197(5) ?
K2 C14 . . 3.190(5) ?
K2 C15 . . 3.105(6) ?
K2 N21 . . 2.952(4) ?
K2 O31 . . 3.105(4) ?
K2 C32 . . 3.117(5) ?
K2 C33 . . 3.175(5) ?
K2 C35 . . 3.149(5) ?
K2 N41 . . 2.898(4) ?
K2 N201 . . 2.916(7) ?
K2 N202 . . 3.076(8) ?
O11 C12 . . 1.349(6) ?
O11 C15 . . 1.394(6) ?
C12 C13 . . 1.358(9) ?
C12 C2 . . 1.516(7) ?
C13 C14 . . 1.426(7) ?
C13 H13 . . .959 ?
C14 C15 . . 1.353(9) ?
C14 H14 . . .954 ?
C15 C1 . . 1.500(7) ?
C1 C111 . . 1.545(10) ?
C1 C121 . . 1.538(9) ?
C1 C42 . . 1.507(7) ?
C111 C112 . . 1.531(9) ?
C111 H111a . . .945 ?
C111 H111b . . .971 ?
C112 H112a . . .941 ?
C112 H112b . . .942 ?
C112 H112c . . .973 ?
C121 C122 . . 1.508(10) ?
C121 H121a . . .953 ?
C121 H121b . . .961 ?
C122 H122a . . .985 ?
C122 H122b . . .949 ?
C122 H122c . . .940 ?
N21 C22 . . 1.387(6) ?
N21 C25 . . 1.366(7) ?
C22 C23 . . 1.358(10) ?
C22 C3 . . 1.504(8) ?
C23 C24 . . 1.424(7) ?
C23 H23 . . .951 ?
C24 C25 . . 1.372(9) ?
C24 H24 . . .965 ?
C25 C2 . . 1.500(7) ?
C2 C211 . . 1.550(9) ?
C2 C221 . . 1.551(8) ?
C211 C212 . . 1.528(9) ?
C211 H211a . . .951 ?
C211 H211b . . .951 ?
C212 H212a . . .950 ?
C212 H212b . . .948 ?
C212 H212c . . .941 ?
C221 C222 . . 1.518(9) ?
C221 H221a . . .968 ?
C221 H221b . . .974 ?
C222 H222a . . .962 ?
C222 H222b . . .926 ?
C222 H222c . . .977 ?
O31 C32 . . 1.371(6) ?
O31 C35 . . 1.373(7) ?
C32 C33 . . 1.344(9) ?
C32 C4 . . 1.504(7) ?
C33 C34 . . 1.404(7) ?
C33 H33 . . .984 ?
C34 C35 . . 1.355(9) ?
C34 H34 . . .963 ?
C35 C3 . . 1.492(7) ?
C3 C311 . . 1.559(8) ?
C3 C321 . . 1.542(8) ?
C311 C312 . . 1.492(10) ?
C311 H311a . . .960 ?
C311 H311b . . .943 ?
C312 H312a . . .943 ?
C312 H312b . . .991 ?
C312 H312c . . .929 ?
C321 C322 . . 1.519(8) ?
C321 H321a . . .965 ?
C321 H321b . . .960 ?
C322 H322a . . .963 ?
C322 H322b . . .961 ?
C322 H322c . . .931 ?
N41 C42 . . 1.361(7) ?
N41 C45 . . 1.382(6) ?
C42 C43 . . 1.367(9) ?
C43 C44 . . 1.406(7) ?
C43 H43 . . .979 ?
C44 C45 . . 1.350(9) ?
C44 H44 . . .957 ?
C45 C4 . . 1.509(7) ?
C4 C411 . . 1.544(9) ?
C4 C421 . . 1.525(9) ?
C411 C412 . . 1.508(10) ?
C411 H411a . . .956 ?
C411 H411b . . .954 ?
C412 H412a . . .936 ?
C412 H412b . . .962 ?
C412 H412c . . .953 ?
C421 C422 . . 1.521(9) ?
C421 H421a . . .947 ?
C421 H421b . . .963 ?
C422 H422a . . .937 ?
C422 H422b . . .944 ?
C422 H422c . . .962 ?
N101 C1011 . . 1.460(9) ?
N101 C1012 . . 1.425(8) ?
N101 C101 . . 1.456(10) ?
C1011 H1011a . . .970 ?
C1011 H1011b . . .965 ?
C1011 H1011c . . .948 ?
C1012 H1012a . . .971 ?
C1012 H1012b . . .949 ?
C1012 H1012c . . .932 ?
C101 C102 . . 1.481(9) ?
C101 H101a . . .953 ?
C101 H101b . . .971 ?
C102 N102 . . 1.437(11) ?
C102 H102a . . .963 ?
C102 H102b . . .974 ?
N102 C1021 . . 1.457(10) ?
N102 C1022 . . 1.452(9) ?
C1021 H1021a . . .962 ?
C1021 H1021b . . .942 ?
C1021 H1021c . . .954 ?
C1022 H1022a . . .938 ?
C1022 H1022b . . .977 ?
C1022 H1022c . . .931 ?
N201 C2011 . . 1.390(15) ?
N201 C2012 . . 1.470(14) ?
N201 C201 . . 1.46(2) ?
N201 C2011' . . 1.491(18) ?
N201 C2012' . . 1.410(18) ?
N201 C201' . . 1.41(3) ?
C2011 H2011a . . .96 ?
C2011 H2011b . . .91 ?
C2011 H2011c . . .986 ?
C2012 H2012a . . .944 ?
C2012 H2012b . . .960 ?
C2012 H2012c . . .949 ?
C201 C202 . . 1.43(2) ?
C201 H201a . . .949 ?
C201 H201b . . .926 ?
C2011' H2011'a . . .95 ?
C2011' H2011'b . . .95 ?
C2011' H2011'c . . .983 ?
C2012' H2012'a . . .95 ?
C2012' H2012'b . . .98 ?
C2012' H2012'c . . .97 ?
C201' C202 . . 1.53(3) ?
C201' H201'a . . 1.00 ?
C201' H201'b . . 1.00 ?
C202 N202 . . 1.416(16) ?
C202 H202a . . .963 ?
C202 H202b . . .969 ?
C202 H202'a . . .960 ?
C202 H202'b . . .959 ?
N202 C2021 . . 1.490(12) ?
N202 C2022 . . 1.424(14) ?
C2021 H2021a . . .971 ?
C2021 H2021b . . .998 ?
C2021 H2021c . . .926 ?
C2022 H2022a . . .95 ?
C2022 H2022b . . .927 ?
C2022 H2022c . . 1.004 ?

loop_
_geom_hbond_atom_site_label_D
_geom_hbond_atom_site_label_H
_geom_hbond_atom_site_label_A
_geom_hbond_site_symmetry_D
_geom_hbond_site_symmetry_H
_geom_hbond_site_symmetry_A
_geom_hbond_distance_DH
_geom_hbond_distance_HA
_geom_hbond_distance_DA
_geom_hbond_angle_DHA
_geom_hbond_publ_flag
? ? ? ? ? ? ? ? ? ? ?

loop_
_geom_torsion_atom_site_label_1
_geom_torsion_atom_site_label_2
_geom_torsion_atom_site_label_3
_geom_torsion_atom_site_label_4
_geom_torsion_site_symmetry_1
_geom_torsion_site_symmetry_2
_geom_torsion_site_symmetry_3
_geom_torsion_site_symmetry_4
_geom_torsion
_geom_torsion_publ_flag
? ? ? ? ? ? ? ? ? ?
